data_7228291
loop_
_publ_author_name
'Ding, Tao'
'Wang, Xiao-Xian'
'Zhang, Meng'
'Ou, Si-Meng'
'Hu, Tian-Ju'

_publ_section_title
;
 Four new coordination polymers based on a pyridinetetracarboxylate
 ligand: Syntheses, structures and high CO2/CH4 separation
;
_journal_name_full CrystEngComm
_journal_paper_doi 10.1039/C7CE00535K
_journal_year 2017
_chemical_formula_sum 'C11 H7 Cd0.75 O5'
_chemical_formula_weight 303.47
_chemical_name_systematic
; 
 ? 
;
_space_group_IT_number 12
_symmetry_cell_setting monoclinic
_symmetry_space_group_name_Hall '-C 2y'
_symmetry_space_group_name_H-M 'C 1 2/m 1'
_atom_sites_solution_hydrogens geom
_atom_sites_solution_primary direct
_atom_sites_solution_secondary difmap
_audit_creation_method SHELXL-97
_audit_update_record
;
2015-06-22 deposited with the CCDC.
2017-05-23 downloaded from the CCDC.
;
_cell_angle_alpha 90.00
_cell_angle_beta 107.775(3)
_cell_angle_gamma 90.00
_cell_formula_units_Z 8
_cell_length_a 28.298(6)
_cell_length_b 9.913(2)
_cell_length_c 10.478(2)
_cell_measurement_temperature 296(2)
_cell_volume 2799.0(10)
_computing_structure_refinement 'SHELXL-97 (Sheldrick, 2008)'
_computing_structure_solution 'SHELXS-97 (Sheldrick, 2008)'
_diffrn_ambient_temperature 296(2)
_diffrn_measured_fraction_theta_full 0.985
_diffrn_measured_fraction_theta_max 0.985
_diffrn_radiation_monochromator graphite
_diffrn_radiation_source 'fine-focus sealed tube'
_diffrn_radiation_type MoK\a
_diffrn_radiation_wavelength 0.71073
_diffrn_reflns_av_R_equivalents 0.0256
_diffrn_reflns_av_sigmaI/netI 0.0201
_diffrn_reflns_limit_h_max 37
_diffrn_reflns_limit_h_min -37
_diffrn_reflns_limit_k_max 12
_diffrn_reflns_limit_k_min -13
_diffrn_reflns_limit_l_max 13
_diffrn_reflns_limit_l_min -14
_diffrn_reflns_number 16158
_diffrn_reflns_theta_full 28.57
_diffrn_reflns_theta_max 28.57
_diffrn_reflns_theta_min 1.51
_exptl_absorpt_coefficient_mu 1.194
_exptl_absorpt_correction_T_max 0.8227
_exptl_absorpt_correction_T_min 0.7791
_exptl_absorpt_process_details sadabs
_exptl_crystal_colour colorless
_exptl_crystal_density_diffrn 1.440
_exptl_crystal_density_method 'not measured'
_exptl_crystal_description block
_exptl_crystal_F_000 1192
_exptl_crystal_size_max 0.22
_exptl_crystal_size_mid 0.18
_exptl_crystal_size_min 0.17
_platon_squeeze_details
;
;
_refine_diff_density_max 0.939
_refine_diff_density_min -1.209
_refine_diff_density_rms 0.288
_refine_ls_extinction_method none
_refine_ls_goodness_of_fit_ref 1.062
_refine_ls_hydrogen_treatment mixed
_refine_ls_matrix_type full
_refine_ls_number_parameters 193
_refine_ls_number_reflns 3713
_refine_ls_number_restraints 94
_refine_ls_restrained_S_all 1.067
_refine_ls_R_factor_all 0.0504
_refine_ls_R_factor_gt 0.0464
_refine_ls_shift/su_max 0.003
_refine_ls_shift/su_mean 0.000
_refine_ls_structure_factor_coef Fsqd
_refine_ls_weighting_details 'calc w=1/[\s^2^(Fo^2^)+(0.1228P)^2^+1.0402P] where P=(Fo^2^+2Fc^2^)/3'
_refine_ls_weighting_scheme calc
_refine_ls_wR_factor_gt 0.1530
_refine_ls_wR_factor_ref 0.1573
_reflns_number_gt 3239
_reflns_number_total 3713
_reflns_threshold_expression >2sigma(I)
_cod_data_source_file c7ce00535k2.cif
_cod_data_source_block 3
_cod_original_cell_volume 2798.8(10)
_cod_original_sg_symbol_H-M C2/m
_cod_database_code 7228291

loop_
_symmetry_equiv_pos_as_xyz
'x, y, z'
'-x, y, -z'
'x+1/2, y+1/2, z'
'-x+1/2, y+1/2, -z'
'-x, -y, -z'
'x, -y, z'
'-x+1/2, -y+1/2, -z'
'x+1/2, -y+1/2, z'

loop_
_atom_site_label
_atom_site_type_symbol
_atom_site_fract_x
_atom_site_fract_y
_atom_site_fract_z
_atom_site_U_iso_or_equiv
_atom_site_adp_type
_atom_site_occupancy
_atom_site_symmetry_multiplicity
_atom_site_calc_flag
_atom_site_refinement_flags
_atom_site_disorder_group
C1 C 0.38021(17) 1.0000 0.4787(4) 0.0440(10) Uani 1 2 d S .
C2 C 0.34765(16) 1.0000 0.5693(4) 0.0413(9) Uani 1 2 d S .
C3 C 0.29596(17) 1.0000 0.5117(5) 0.0504(12) Uani 1 2 d S .
H3 H 0.2819 1.0000 0.4190 0.060 Uiso 1 2 calc SR .
C4 C 0.26558(17) 1.0000 0.5958(5) 0.0500(12) Uani 1 2 d S .
C5 C 0.28711(19) 1.0000 0.7330(5) 0.0573(14) Uani 1 2 d S .
H5 H 0.2668 1.0000 0.7880 0.069 Uiso 1 2 calc SR .
C6 C 0.33831(19) 1.0000 0.7913(4) 0.0492(11) Uani 1 2 d S .
C7 C 0.36856(16) 1.0000 0.7071(4) 0.0435(10) Uani 1 2 d S .
H7 H 0.4029 1.0000 0.7442 0.052 Uiso 1 2 calc SR .
C8 C 0.3605(2) 1.0000 0.9400(5) 0.0552(13) Uani 1 2 d S .
C9 C 0.21017(18) 1.0000 0.5355(5) 0.0536(11) Uani 1 2 d SU .
C10 C 0.1867(3) 0.9065(11) 0.4401(8) 0.0626(18) Uani 0.497(7) 1 d PU 1
H10 H 0.2053 0.8452 0.4085 0.075 Uiso 0.497(7) 1 calc PR 1
C11 C 0.1354(3) 0.9036(10) 0.3913(8) 0.0633(18) Uani 0.497(7) 1 d PU 1
H11 H 0.1295 0.8383 0.3294 0.076 Uiso 0.497(7) 1 d PR 1
C12 C 0.10791(19) 1.0000 0.4346(5) 0.0568(12) Uani 1 2 d SU .
C13 C 0.05297(16) 1.0000 0.3822(4) 0.0474(11) Uani 1 2 d S .
C14 C 0.02713(12) 0.8795(4) 0.3575(3) 0.0461(7) Uani 1 1 d . .
H14 H 0.0443 0.7983 0.3767 0.055 Uiso 1 1 calc R .
C15 C -0.02457(11) 0.8786(3) 0.3040(3) 0.0403(6) Uani 1 1 d . .
C16 C -0.04993(15) 1.0000 0.2765(4) 0.0380(8) Uani 1 2 d S .
H16 H -0.0843 1.0000 0.2392 0.046 Uiso 1 2 calc SR .
C17 C -0.05265(13) 0.7475(3) 0.2745(3) 0.0471(7) Uani 1 1 d . .
C10' C 0.1834(3) 0.9121(10) 0.5836(7) 0.0570(16) Uani 0.503(7) 1 d PU 2
H10' H 0.1990 0.8515 0.6512 0.068 Uiso 0.503(7) 1 calc PR 2
C11' C 0.1333(3) 0.9144(11) 0.5308(8) 0.0631(18) Uani 0.503(7) 1 d PU 2
H11' H 0.1152 0.8524 0.5634 0.076 Uiso 0.503(7) 1 calc PR 2
Cd1 Cd 0.5000 1.0000 0.5000 0.03294(16) Uani 1 4 d S .
Cd2 Cd 0.400417(10) 1.0000 0.20740(3) 0.03850(15) Uani 1 2 d S .
O1 O 0.42646(13) 1.0000 0.5359(4) 0.0794(15) Uani 1 2 d S .
O2 O 0.35903(13) 1.0000 0.3555(3) 0.0543(9) Uani 1 2 d S .
O3 O 0.33181(14) 1.0000 1.0119(3) 0.0665(11) Uani 1 2 d S .
O4 O 0.40647(15) 1.0000 0.9898(4) 0.0712(12) Uani 1 2 d S .
O9 O -0.02953(12) 0.6387(3) 0.3183(3) 0.0668(8) Uani 1 1 d . .
O10 O -0.09699(10) 0.7464(3) 0.2058(3) 0.0637(8) Uani 1 1 d . .
O11 O 0.906(2) 0.896(5) 0.853(5) 0.90(4) Uiso 1 1 d . .
H11B H 0.9160 0.9687 0.8255 1.344 Uiso 1 1 d R .
H11C H 0.9192 0.8908 0.9379 1.344 Uiso 1 1 d R .

loop_
_atom_site_aniso_label
_atom_site_aniso_U_11
_atom_site_aniso_U_22
_atom_site_aniso_U_33
_atom_site_aniso_U_23
_atom_site_aniso_U_13
_atom_site_aniso_U_12
C1 0.035(2) 0.066(3) 0.034(2) 0.000 0.0144(17) 0.000
C2 0.0240(18) 0.067(3) 0.0305(19) 0.000 0.0042(15) 0.000
C3 0.027(2) 0.093(4) 0.030(2) 0.000 0.0058(16) 0.000
C4 0.023(2) 0.089(4) 0.037(2) 0.000 0.0073(17) 0.000
C5 0.029(2) 0.104(4) 0.040(3) 0.000 0.0128(19) 0.000
C6 0.040(2) 0.080(3) 0.026(2) 0.000 0.0079(18) 0.000
C7 0.0273(19) 0.069(3) 0.033(2) 0.000 0.0060(16) 0.000
C8 0.043(3) 0.088(4) 0.030(2) 0.000 0.0037(19) 0.000
C9 0.032(2) 0.089(3) 0.038(2) 0.000 0.0084(18) 0.000
C10 0.040(3) 0.091(4) 0.053(3) -0.007(3) 0.008(3) -0.002(3)
C11 0.041(3) 0.089(4) 0.057(3) -0.010(3) 0.010(3) -0.003(3)
C12 0.032(2) 0.093(3) 0.044(2) 0.000 0.0098(18) 0.000
C13 0.0247(19) 0.085(3) 0.030(2) 0.000 0.0056(16) 0.000
C14 0.0321(15) 0.067(2) 0.0372(15) 0.0115(13) 0.0071(12) 0.0073(13)
C15 0.0307(14) 0.0551(18) 0.0337(14) 0.0065(12) 0.0076(11) 0.0001(12)
C16 0.0282(19) 0.052(2) 0.0306(19) 0.000 0.0040(15) 0.000
C17 0.0478(18) 0.0489(17) 0.0473(17) 0.0121(13) 0.0186(14) 0.0037(14)
C10' 0.036(3) 0.091(4) 0.042(3) 0.009(3) 0.010(2) 0.000(3)
C11' 0.038(3) 0.099(4) 0.053(3) 0.009(3) 0.014(3) 0.002(3)
Cd1 0.0192(2) 0.0434(3) 0.0321(3) 0.000 0.00182(17) 0.000
Cd2 0.0269(2) 0.0604(3) 0.0254(2) 0.000 0.00379(13) 0.000
O1 0.0239(16) 0.162(5) 0.054(2) 0.000 0.0148(16) 0.000
O2 0.0353(17) 0.092(3) 0.0375(17) 0.000 0.0139(14) 0.000
O3 0.045(2) 0.125(4) 0.0289(16) 0.000 0.0092(14) 0.000
O4 0.042(2) 0.136(4) 0.0312(17) 0.000 0.0044(15) 0.000
O9 0.0634(17) 0.0596(16) 0.0730(19) 0.0291(14) 0.0144(15) 0.0081(13)
O10 0.0417(14) 0.0563(15) 0.083(2) -0.0011(13) 0.0040(13) -0.0062(11)

loop_
_atom_type_symbol
_atom_type_description
_atom_type_scat_dispersion_real
_atom_type_scat_dispersion_imag
_atom_type_scat_source
C C 0.0033 0.0016 'International Tables Vol C Tables 4.2.6.8 and 6.1.1.4'
H H 0.0000 0.0000 'International Tables Vol C Tables 4.2.6.8 and 6.1.1.4'
O O 0.0106 0.0060 'International Tables Vol C Tables 4.2.6.8 and 6.1.1.4'
Cd Cd -0.8075 1.2024 'International Tables Vol C Tables 4.2.6.8 and 6.1.1.4'

loop_
_geom_angle_atom_site_label_1
_geom_angle_atom_site_label_2
_geom_angle_atom_site_label_3
_geom_angle
_geom_angle_site_symmetry_1
_geom_angle_site_symmetry_3
O2 C1 O1 126.4(4) . .
O2 C1 C2 117.3(4) . .
O1 C1 C2 116.3(4) . .
C7 C2 C3 120.5(4) . .
C7 C2 C1 120.5(4) . .
C3 C2 C1 119.0(4) . .
C2 C3 C4 119.2(4) . .
C2 C3 H3 120.4 . .
C4 C3 H3 120.4 . .
C5 C4 C3 119.5(4) . .
C5 C4 C9 120.7(4) . .
C3 C4 C9 119.7(4) . .
C4 C5 C6 121.8(4) . .
C4 C5 H5 119.1 . .
C6 C5 H5 119.1 . .
C5 C6 C7 118.5(4) . .
C5 C6 C8 120.5(4) . .
C7 C6 C8 120.9(4) . .
C2 C7 C6 120.5(4) . .
C2 C7 H7 119.8 . .
C6 C7 H7 119.8 . .
O4 C8 O3 121.9(5) . .
O4 C8 C6 119.3(5) . .
O3 C8 C6 118.8(5) . .
O4 C8 Cd2 60.6(3) . 1_556
O3 C8 Cd2 61.3(3) . 1_556
C6 C8 Cd2 179.9(4) . 1_556
C10' C9 C10' 80.5(8) 6_575 .
C10' C9 C10 120.3(6) 6_575 .
C10' C9 C10 68.6(5) . .
C10' C9 C10 68.6(5) 6_575 6_575
C10' C9 C10 120.3(6) . 6_575
C10 C9 C10 84.7(9) . 6_575
C10' C9 C4 118.4(4) 6_575 .
C10' C9 C4 118.4(4) . .
C10 C9 C4 121.1(5) . .
C10 C9 C4 121.1(5) 6_575 .
C9 C10 C11 120.1(8) . .
C9 C10 C10 47.7(4) . 6_575
C11 C10 C10 91.2(6) . 6_575
C9 C10 H10 119.9 . .
C11 C10 H10 119.9 . .
C10 C10 H10 130.8 6_575 .
C10 C11 C12 119.5(8) . .
C10 C11 C11 88.8(6) . 6_575
C12 C11 C11 46.7(4) . 6_575
C10 C11 H11 103.1 . .
C12 C11 H11 137.0 . .
C11 C11 H11 136.3 6_575 .
C11' C12 C11' 78.2(9) 6_575 .
C11' C12 C11 65.7(5) 6_575 6_575
C11' C12 C11 116.9(6) . 6_575
C11' C12 C11 116.9(6) 6_575 .
C11' C12 C11 65.7(5) . .
C11 C12 C11 86.6(8) 6_575 .
C11' C12 C13 122.5(5) 6_575 .
C11' C12 C13 122.5(5) . .
C11 C12 C13 120.4(4) 6_575 .
C11 C12 C13 120.4(4) . .
C14 C13 C14 119.4(4) . 6_575
C14 C13 C12 120.3(2) . .
C14 C13 C12 120.3(2) 6_575 .
C13 C14 C15 120.6(3) . .
C13 C14 H14 119.7 . .
C15 C14 H14 119.7 . .
C16 C15 C14 119.4(3) . .
C16 C15 C17 120.0(3) . .
C14 C15 C17 120.7(3) . .
C15 C16 C15 120.5(4) 6_575 .
C15 C16 H16 119.7 6_575 .
C15 C16 H16 119.7 . .
O10 C17 O9 121.3(4) . .
O10 C17 C15 120.2(3) . .
O9 C17 C15 118.5(3) . .
C9 C10' C11' 118.2(7) . .
C9 C10' C10' 49.8(4) . 6_575
C11' C10' C10' 89.0(6) . 6_575
C9 C10' H10' 120.9 . .
C11' C10' H10' 120.9 . .
C10' C10' H10' 130.2 6_575 .
C12 C11' C10' 124.7(8) . .
C12 C11' C11' 50.9(4) . 6_575
C10' C11' C11' 91.0(6) . 6_575
C12 C11' H11' 117.7 . .
C10' C11' H11' 117.7 . .
C11' C11' H11' 131.4 6_575 .
O1 Cd1 O1 180.0 5_676 .
O1 Cd1 O9 88.98(12) 5_676 8_565
O1 Cd1 O9 91.03(12) . 8_565
O1 Cd1 O9 91.02(12) 5_676 4_556
O1 Cd1 O9 88.97(12) . 4_556
O9 Cd1 O9 180.0 8_565 4_556
O1 Cd1 O9 91.02(12) 5_676 7_566
O1 Cd1 O9 88.97(12) . 7_566
O9 Cd1 O9 106.17(17) 8_565 7_566
O9 Cd1 O9 73.83(17) 4_556 7_566
O1 Cd1 O9 88.98(12) 5_676 3
O1 Cd1 O9 91.03(12) . 3
O9 Cd1 O9 73.83(17) 8_565 3
O9 Cd1 O9 106.17(17) 4_556 3
O9 Cd1 O9 180.0 7_566 3
O1 Cd1 Cd2 113.54(11) 5_676 .
O1 Cd1 Cd2 66.46(11) . .
O9 Cd1 Cd2 43.48(8) 8_565 .
O9 Cd1 Cd2 136.52(8) 4_556 .
O9 Cd1 Cd2 136.52(8) 7_566 .
O9 Cd1 Cd2 43.48(8) 3 .
O1 Cd1 Cd2 66.46(11) 5_676 5_676
O1 Cd1 Cd2 113.54(11) . 5_676
O9 Cd1 Cd2 136.52(8) 8_565 5_676
O9 Cd1 Cd2 43.48(8) 4_556 5_676
O9 Cd1 Cd2 43.48(8) 7_566 5_676
O9 Cd1 Cd2 136.52(8) 3 5_676
Cd2 Cd1 Cd2 180.0 . 5_676
O2 Cd2 O4 153.71(14) . 1_554
O2 Cd2 O3 97.92(13) . 1_554
O4 Cd2 O3 55.78(14) 1_554 1_554
O2 Cd2 O9 101.32(11) . 3
O4 Cd2 O9 100.16(11) 1_554 3
O3 Cd2 O9 139.57(8) 1_554 3
O2 Cd2 O9 101.32(11) . 8_565
O4 Cd2 O9 100.16(11) 1_554 8_565
O3 Cd2 O9 139.57(8) 1_554 8_565
O9 Cd2 O9 69.89(13) 3 8_565
O2 Cd2 O10 91.63(7) . 8_565
O4 Cd2 O10 88.96(7) 1_554 8_565
O3 Cd2 O10 90.72(6) 1_554 8_565
O9 Cd2 O10 123.62(9) 3 8_565
O9 Cd2 O10 53.76(9) 8_565 8_565
O2 Cd2 O10 91.63(7) . 3
O4 Cd2 O10 88.96(7) 1_554 3
O3 Cd2 O10 90.72(6) 1_554 3
O9 Cd2 O10 53.76(9) 3 3
O9 Cd2 O10 123.62(9) 8_565 3
O10 Cd2 O10 176.23(14) 8_565 3
O2 Cd2 C8 126.03(15) . 1_554
O4 Cd2 C8 27.68(15) 1_554 1_554
O3 Cd2 C8 28.10(15) 1_554 1_554
O9 Cd2 C8 121.88(11) 3 1_554
O9 Cd2 C8 121.88(11) 8_565 1_554
O10 Cd2 C8 89.81(7) 8_565 1_554
O10 Cd2 C8 89.81(7) 3 1_554
O2 Cd2 Cd1 80.88(9) . .
O4 Cd2 Cd1 125.41(10) 1_554 .
O3 Cd2 Cd1 178.80(9) 1_554 .
O9 Cd2 Cd1 41.00(6) 3 .
O9 Cd2 Cd1 41.00(6) 8_565 .
O10 Cd2 Cd1 89.32(6) 8_565 .
O10 Cd2 Cd1 89.32(6) 3 .
C8 Cd2 Cd1 153.09(12) 1_554 .
C1 O1 Cd1 143.8(3) . .
C1 O2 Cd2 122.4(3) . .
C8 O3 Cd2 90.6(3) . 1_556
C8 O4 Cd2 91.7(3) . 1_556
C17 O9 Cd1 145.7(3) . 3_445
C17 O9 Cd2 93.0(2) . 3_445
Cd1 O9 Cd2 95.52(10) 3_445 3_445
C17 O10 Cd2 91.8(2) . 3_445
H11B O11 H11C 109.5 . .

loop_
_geom_bond_atom_site_label_1
_geom_bond_atom_site_label_2
_geom_bond_distance
_geom_bond_site_symmetry_2
C1 O2 1.246(5) .
C1 O1 1.262(6) .
C1 C2 1.512(6) .
C2 C7 1.383(6) .
C2 C3 1.402(6) .
C3 C4 1.407(6) .
C3 H3 0.9300 .
C4 C5 1.379(7) .
C4 C9 1.501(7) .
C5 C6 1.390(7) .
C5 H5 0.9300 .
C6 C7 1.404(6) .
C6 C8 1.492(6) .
C7 H7 0.9300 .
C8 O4 1.246(7) .
C8 O3 1.263(7) .
C8 Cd2 2.682(5) 1_556
C9 C10' 1.349(9) 6_575
C9 C10' 1.349(9) .
C9 C10 1.375(10) .
C9 C10 1.375(10) 6_575
C10 C11 1.384(10) .
C10 C10 1.85(2) 6_575
C10 H10 0.9300 .
C11 C12 1.394(10) .
C11 C11 1.91(2) 6_575
C11 H11 0.8953 .
C12 C11' 1.345(10) 6_575
C12 C11' 1.345(9) .
C12 C11 1.393(10) 6_575
C12 C13 1.482(6) .
C13 C14 1.383(4) .
C13 C14 1.383(4) 6_575
C14 C15 1.398(4) .
C14 H14 0.9300 .
C15 C16 1.385(4) .
C15 C17 1.506(5) .
C16 C15 1.385(4) 6_575
C16 H16 0.9300 .
C17 O10 1.241(4) .
C17 O9 1.272(4) .
C10' C11' 1.357(10) .
C10' C10' 1.743(19) 6_575
C10' H10' 0.9300 .
C11' C11' 1.70(2) 6_575
C11' H11' 0.9300 .
Cd1 O1 2.225(4) 5_676
Cd1 O1 2.225(4) .
Cd1 O9 2.290(3) 8_565
Cd1 O9 2.290(3) 4_556
Cd1 O9 2.290(3) 7_566
Cd1 O9 2.290(3) 3
Cd1 Cd2 3.4735(6) .
Cd1 Cd2 3.4736(6) 5_676
Cd2 O2 2.211(3) .
Cd2 O4 2.338(4) 1_554
Cd2 O3 2.353(4) 1_554
Cd2 O9 2.401(3) 3
Cd2 O9 2.401(3) 8_565
Cd2 O10 2.443(3) 8_565
Cd2 O10 2.443(3) 3
Cd2 C8 2.682(5) 1_554
O3 Cd2 2.353(4) 1_556
O4 Cd2 2.338(4) 1_556
O9 Cd1 2.290(3) 3_445
O9 Cd2 2.401(3) 3_445
O10 Cd2 2.443(3) 3_445
O11 H11B 0.8499 .
O11 H11C 0.8500 .

loop_
_geom_torsion_atom_site_label_1
_geom_torsion_atom_site_label_2
_geom_torsion_atom_site_label_3
_geom_torsion_atom_site_label_4
_geom_torsion
_geom_torsion_site_symmetry_1
_geom_torsion_site_symmetry_4
O2 C1 C2 C7 180.0 . .
O1 C1 C2 C7 0.000(1) . .
O2 C1 C2 C3 0.0 . .
O1 C1 C2 C3 180.0 . .
C7 C2 C3 C4 0.000(1) . .
C1 C2 C3 C4 180.0 . .
C2 C3 C4 C5 0.000(1) . .
C2 C3 C4 C9 180.0 . .
C3 C4 C5 C6 0.000(1) . .
C9 C4 C5 C6 180.000(1) . .
C4 C5 C6 C7 0.000(2) . .
C4 C5 C6 C8 180.000(1) . .
C3 C2 C7 C6 0.000(1) . .
C1 C2 C7 C6 180.000(1) . .
C5 C6 C7 C2 0.000(1) . .
C8 C6 C7 C2 180.000(1) . .
C5 C6 C8 O4 180.000(1) . .
C7 C6 C8 O4 0.000(2) . .
C5 C6 C8 O3 0.000(2) . .
C7 C6 C8 O3 180.000(1) . .
C5 C6 C8 Cd2 180(100) . 1_556
C7 C6 C8 Cd2 0(100) . 1_556
C5 C4 C9 C10' 47.3(5) . 6_575
C3 C4 C9 C10' -132.7(5) . 6_575
C5 C4 C9 C10' -47.3(5) . .
C3 C4 C9 C10' 132.7(5) . .
C5 C4 C9 C10 -128.1(5) . .
C3 C4 C9 C10 51.9(5) . .
C5 C4 C9 C10 128.1(5) . 6_575
C3 C4 C9 C10 -51.9(5) . 6_575
C10' C9 C10 C11 1.1(12) 6_575 .
C10' C9 C10 C11 65.3(9) . .
C10 C9 C10 C11 -60.3(11) 6_575 .
C4 C9 C10 C11 176.4(7) . .
C10' C9 C10 C10 61.4(6) 6_575 6_575
C10' C9 C10 C10 125.6(5) . 6_575
C4 C9 C10 C10 -123.3(7) . 6_575
C9 C10 C11 C12 3.0(13) . .
C10 C10 C11 C12 -36.9(8) 6_575 .
C9 C10 C11 C11 39.9(8) . 6_575
C10 C10 C11 C11 0.0 6_575 6_575
C10 C11 C12 C11' -4.9(12) . 6_575
C11 C11 C12 C11' -60.4(6) 6_575 6_575
C10 C11 C12 C11' -66.2(9) . .
C11 C11 C12 C11' -121.7(6) 6_575 .
C10 C11 C12 C11 55.5(11) . 6_575
C10 C11 C12 C13 179.1(7) . .
C11 C11 C12 C13 123.6(7) 6_575 .
C11' C12 C13 C14 -138.4(6) 6_575 .
C11' C12 C13 C14 -41.6(8) . .
C11 C12 C13 C14 142.7(6) 6_575 .
C11 C12 C13 C14 37.3(7) . .
C11' C12 C13 C14 41.6(8) 6_575 6_575
C11' C12 C13 C14 138.4(6) . 6_575
C11 C12 C13 C14 -37.3(7) 6_575 6_575
C11 C12 C13 C14 -142.7(6) . 6_575
C14 C13 C14 C15 2.1(6) 6_575 .
C12 C13 C14 C15 -177.9(4) . .
C13 C14 C15 C16 -0.4(5) . .
C13 C14 C15 C17 178.7(3) . .
C14 C15 C16 C15 -1.3(6) . 6_575
C17 C15 C16 C15 179.6(2) . 6_575
C16 C15 C17 O10 12.0(5) . .
C14 C15 C17 O10 -167.2(3) . .
C16 C15 C17 O9 -169.9(3) . .
C14 C15 C17 O9 10.9(5) . .
C10' C9 C10' C11' 61.4(9) 6_575 .
C10 C9 C10' C11' -66.7(8) . .
C10 C9 C10' C11' 3.2(11) 6_575 .
C4 C9 C10' C11' 178.6(7) . .
C10 C9 C10' C10' -128.0(5) . 6_575
C10 C9 C10' C10' -58.2(6) 6_575 6_575
C4 C9 C10' C10' 117.2(6) . 6_575
C11' C12 C11' C10' -57.6(10) 6_575 .
C11 C12 C11' C10' -2.9(12) 6_575 .
C11 C12 C11' C10' 69.4(9) . .
C13 C12 C11' C10' -178.8(7) . .
C11 C12 C11' C11' 54.7(5) 6_575 6_575
C11 C12 C11' C11' 127.0(5) . 6_575
C13 C12 C11' C11' -121.2(6) . 6_575
C9 C10' C11' C12 -1.1(13) . .
C10' C10' C11' C12 40.9(8) 6_575 .
C9 C10' C11' C11' -42.1(7) . 6_575
C10' C10' C11' C11' 0.000(1) 6_575 6_575
O1 Cd1 Cd2 O2 180.0 5_676 .
O1 Cd1 Cd2 O2 0.0 . .
O9 Cd1 Cd2 O2 119.19(13) 8_565 .
O9 Cd1 Cd2 O2 -60.81(13) 4_556 .
O9 Cd1 Cd2 O2 60.81(13) 7_566 .
O9 Cd1 Cd2 O2 -119.19(13) 3 .
Cd2 Cd1 Cd2 O2 -177.9(14) 5_676 .
O1 Cd1 Cd2 O4 0.0 5_676 1_554
O1 Cd1 Cd2 O4 180.0 . 1_554
O9 Cd1 Cd2 O4 -60.81(13) 8_565 1_554
O9 Cd1 Cd2 O4 119.19(13) 4_556 1_554
O9 Cd1 Cd2 O4 -119.19(13) 7_566 1_554
O9 Cd1 Cd2 O4 60.81(13) 3 1_554
Cd2 Cd1 Cd2 O4 2.1(14) 5_676 1_554
O1 Cd1 Cd2 O3 179.999(2) 5_676 1_554
O1 Cd1 Cd2 O3 -0.001(2) . 1_554
O9 Cd1 Cd2 O3 119.19(13) 8_565 1_554
O9 Cd1 Cd2 O3 -60.81(13) 4_556 1_554
O9 Cd1 Cd2 O3 60.80(13) 7_566 1_554
O9 Cd1 Cd2 O3 -119.20(13) 3 1_554
Cd2 Cd1 Cd2 O3 -177.9(14) 5_676 1_554
O1 Cd1 Cd2 O9 -60.81(13) 5_676 3
O1 Cd1 Cd2 O9 119.19(13) . 3
O9 Cd1 Cd2 O9 -121.6(3) 8_565 3
O9 Cd1 Cd2 O9 58.4(3) 4_556 3
O9 Cd1 Cd2 O9 180.0 7_566 3
Cd2 Cd1 Cd2 O9 -58.7(14) 5_676 3
O1 Cd1 Cd2 O9 60.81(13) 5_676 8_565
O1 Cd1 Cd2 O9 -119.19(13) . 8_565
O9 Cd1 Cd2 O9 180.000(1) 4_556 8_565
O9 Cd1 Cd2 O9 -58.4(3) 7_566 8_565
O9 Cd1 Cd2 O9 121.6(3) 3 8_565
Cd2 Cd1 Cd2 O9 62.9(14) 5_676 8_565
O1 Cd1 Cd2 O10 88.24(7) 5_676 8_565
O1 Cd1 Cd2 O10 -91.76(7) . 8_565
O9 Cd1 Cd2 O10 27.43(15) 8_565 8_565
O9 Cd1 Cd2 O10 -152.57(15) 4_556 8_565
O9 Cd1 Cd2 O10 -30.95(14) 7_566 8_565
O9 Cd1 Cd2 O10 149.05(14) 3 8_565
Cd2 Cd1 Cd2 O10 90.4(14) 5_676 8_565
O1 Cd1 Cd2 O10 -88.24(7) 5_676 3
O1 Cd1 Cd2 O10 91.76(7) . 3
O9 Cd1 Cd2 O10 -149.04(14) 8_565 3
O9 Cd1 Cd2 O10 30.95(14) 4_556 3
O9 Cd1 Cd2 O10 152.57(15) 7_566 3
O9 Cd1 Cd2 O10 -27.43(15) 3 3
Cd2 Cd1 Cd2 O10 -86.1(14) 5_676 3
O1 Cd1 Cd2 C8 0.0 5_676 1_554
O1 Cd1 Cd2 C8 180.0 . 1_554
O9 Cd1 Cd2 C8 -60.81(13) 8_565 1_554
O9 Cd1 Cd2 C8 119.19(13) 4_556 1_554
O9 Cd1 Cd2 C8 -119.19(13) 7_566 1_554
O9 Cd1 Cd2 C8 60.81(13) 3 1_554
Cd2 Cd1 Cd2 C8 2.1(14) 5_676 1_554
O2 C1 O1 Cd1 0.000(1) . .
C2 C1 O1 Cd1 180.0 . .
O1 Cd1 O1 C1 180(7) 5_676 .
O9 Cd1 O1 C1 -36.92(9) 8_565 .
O9 Cd1 O1 C1 143.08(9) 4_556 .
O9 Cd1 O1 C1 -143.08(9) 7_566 .
O9 Cd1 O1 C1 36.92(9) 3 .
Cd2 Cd1 O1 C1 0.0 . .
Cd2 Cd1 O1 C1 180.0 5_676 .
O1 C1 O2 Cd2 0.0 . .
C2 C1 O2 Cd2 180.0 . .
O4 Cd2 O2 C1 180.0 1_554 .
O3 Cd2 O2 C1 180.0 1_554 .
O9 Cd2 O2 C1 -35.74(6) 3 .
O9 Cd2 O2 C1 35.74(6) 8_565 .
O10 Cd2 O2 C1 89.05(6) 8_565 .
O10 Cd2 O2 C1 -89.05(6) 3 .
C8 Cd2 O2 C1 180.0 1_554 .
Cd1 Cd2 O2 C1 0.0 . .
O4 C8 O3 Cd2 0.000(2) . 1_556
C6 C8 O3 Cd2 180.000(1) . 1_556
O3 C8 O4 Cd2 0.000(2) . 1_556
C6 C8 O4 Cd2 180.000(1) . 1_556
O10 C17 O9 Cd1 -101.4(5) . 3_445
C15 C17 O9 Cd1 80.5(5) . 3_445
O10 C17 O9 Cd2 3.0(4) . 3_445
C15 C17 O9 Cd2 -175.1(3) . 3_445
O9 C17 O10 Cd2 -2.9(4) . 3_445
C15 C17 O10 Cd2 175.1(3) . 3_445

loop_
_platon_squeeze_void_nr
_platon_squeeze_void_average_x
_platon_squeeze_void_average_y
_platon_squeeze_void_average_z
_platon_squeeze_void_volume
_platon_squeeze_void_count_electrons
_platon_squeeze_void_content
1 0.000 0.000 0.000 9 6 ' '
2 0.250 -0.020 1.000 263 138 ' '
3 0.500 0.000 1.000 88 26 ' '
4 0.750 -0.021 1.000 263 138 ' '
5 0.000 0.500 0.000 88 25 ' '
6 0.500 0.500 0.000 8 6 ' '
